data_4119186
loop_
_publ_author_name
'De-Xian Wang'
'Mei-Xiang Wang'

_publ_section_title
;
 Anion-\p Interactions: Generality, Binding Strength, and Structure
;
_journal_name_full 'Journal of the American Chemical Society'
_journal_page_first 892
_journal_page_last 897
_journal_paper_doi 10.1021/ja310834w
_journal_volume 135
_journal_year 2013
_chemical_formula_moiety 'C18 H8 Cl2 N6 O4, C8 H20 N, N O3'
_chemical_formula_sum 'C26 H28 Cl2 N8 O7'
_chemical_formula_weight 635.46
_chemical_name_systematic
; 
 ? 
;
_space_group_IT_number 64
_symmetry_cell_setting orthorhombic
_symmetry_space_group_name_Hall '-C 2ac 2'
_symmetry_space_group_name_H-M 'C m c a'
_atom_sites_solution_hydrogens geom
_atom_sites_solution_primary direct
_atom_sites_solution_secondary difmap
_audit_creation_method SHELXL-97
_cell_angle_alpha 90.00
_cell_angle_beta 90.00
_cell_angle_gamma 90.00
_cell_formula_units_Z 16
_cell_length_a 36.529(7)
_cell_length_b 17.756(4)
_cell_length_c 17.766(4)
_cell_measurement_reflns_used 1280
_cell_measurement_temperature 173(2)
_cell_measurement_theta_max 27.48
_cell_measurement_theta_min 2.17
_cell_volume 11523(4)
_computing_cell_refinement 'CrystalClear (Rigaku Inc., 2008)'
_computing_data_collection 'CrystalClear (Rigaku Inc., 2008)'
_computing_data_reduction 'CrystalClear (Rigaku Inc., 2008)'
_computing_molecular_graphics 'XP in Siemens SHELXTL (Sheldrick, 1994)'
_computing_publication_material 'SHELX97 (Sheldrick, 1997)'
_computing_structure_refinement 'SHELXL-97 (Sheldrick, 1997)'
_computing_structure_solution 'SHELXS-97 (Sheldrick, 1990)'
_diffrn_ambient_temperature 173(2)
_diffrn_measured_fraction_theta_full 0.994
_diffrn_measured_fraction_theta_max 0.994
_diffrn_measurement_device_type 'Saturn724+ CCD'
_diffrn_measurement_method '\w scans at fixed \c = 45\%'
_diffrn_radiation_monochromator graphite
_diffrn_radiation_source 'sealed tube'
_diffrn_radiation_type MoK\a
_diffrn_radiation_wavelength 0.71073
_diffrn_reflns_av_R_equivalents 0.0376
_diffrn_reflns_av_sigmaI/netI 0.0560
_diffrn_reflns_limit_h_max 28
_diffrn_reflns_limit_h_min -43
_diffrn_reflns_limit_k_max 14
_diffrn_reflns_limit_k_min -20
_diffrn_reflns_limit_l_max 21
_diffrn_reflns_limit_l_min -18
_diffrn_reflns_number 18860
_diffrn_reflns_theta_full 25.00
_diffrn_reflns_theta_max 25.00
_diffrn_reflns_theta_min 1.11
_exptl_absorpt_coefficient_mu 0.286
_exptl_absorpt_correction_T_max 0.9192
_exptl_absorpt_correction_T_min 0.8704
_exptl_absorpt_correction_type numerical
_exptl_absorpt_process_details 'CrystalClear (Rigaku Inc., 2008)'
_exptl_crystal_colour colorless
_exptl_crystal_density_diffrn 1.465
_exptl_crystal_description block
_exptl_crystal_F_000 5280
_exptl_crystal_size_max 0.50
_exptl_crystal_size_mid 0.43
_exptl_crystal_size_min 0.30
_refine_diff_density_max 0.488
_refine_diff_density_min -0.379
_refine_diff_density_rms 0.056
_refine_ls_extinction_method none
_refine_ls_goodness_of_fit_ref 1.221
_refine_ls_hydrogen_treatment constr
_refine_ls_matrix_type full
_refine_ls_number_parameters 433
_refine_ls_number_reflns 5129
_refine_ls_number_restraints 42
_refine_ls_restrained_S_all 1.257
_refine_ls_R_factor_all 0.0672
_refine_ls_R_factor_gt 0.0613
_refine_ls_shift/su_max 0.001
_refine_ls_shift/su_mean 0.000
_refine_ls_structure_factor_coef Fsqd
_refine_ls_weighting_details 'calc w=1/[\s^2^(Fo^2^)+(0.0513P)^2^+18.8711P] where P=(Fo^2^+2Fc^2^)/3'
_refine_ls_weighting_scheme calc
_refine_ls_wR_factor_gt 0.1411
_refine_ls_wR_factor_ref 0.1447
_reflns_number_gt 4748
_reflns_number_total 5129
_reflns_threshold_expression >2sigma(I)
_cod_data_source_file ja310834w_si_002.cif
_cod_data_source_block a
_cod_database_code 4119186

loop_
_symmetry_equiv_pos_as_xyz
'x, y, z'
'-x, -y+1/2, z+1/2'
'-x, y+1/2, -z+1/2'
'x, -y, -z'
'x+1/2, y+1/2, z'
'-x+1/2, -y+1, z+1/2'
'-x+1/2, y+1, -z+1/2'
'x+1/2, -y+1/2, -z'
'-x, -y, -z'
'x, y-1/2, -z-1/2'
'x, -y-1/2, z-1/2'
'-x, y, z'
'-x+1/2, -y+1/2, -z'
'x+1/2, y, -z-1/2'
'x+1/2, -y, z-1/2'
'-x+1/2, y+1/2, z'

loop_
_atom_site_label
_atom_site_type_symbol
_atom_site_fract_x
_atom_site_fract_y
_atom_site_fract_z
_atom_site_U_iso_or_equiv
_atom_site_adp_type
_atom_site_occupancy
_atom_site_symmetry_multiplicity
_atom_site_calc_flag
_atom_site_refinement_flags
_atom_site_disorder_assembly
_atom_site_disorder_group
Cl1 Cl 0.25039(2) 0.06136(4) 0.42043(4) 0.0336(2) Uani 1 1 d . . .
Cl2 Cl 0.0000 -0.58092(5) 0.43889(5) 0.0337(2) Uani 1 2 d S . .
Cl3 Cl 0.0000 0.07847(5) 0.43863(5) 0.0326(2) Uani 1 2 d S . .
O1 O 0.31323(5) 0.20252(12) 0.61362(10) 0.0351(5) Uani 1 1 d . . .
O2 O 0.18779(5) 0.19865(12) 0.61649(11) 0.0359(5) Uani 1 1 d . . .
O3 O -0.06269(5) -0.11789(11) 0.30156(12) 0.0350(5) Uani 1 1 d . . .
O4 O -0.06287(5) -0.38763(11) 0.29756(12) 0.0343(5) Uani 1 1 d . . .
N1 N 0.28317(6) 0.14026(13) 0.52313(12) 0.0309(5) Uani 1 1 d . . .
N2 N 0.21782(6) 0.13767(13) 0.52482(12) 0.0311(5) Uani 1 1 d . . .
N3 N 0.25048(6) 0.20613(13) 0.61876(12) 0.0304(5) Uani 1 1 d . . .
N4 N -0.03271(6) -0.47834(13) 0.35985(13) 0.0310(5) Uani 1 1 d . . .
N5 N 0.0000 -0.38454(18) 0.29184(19) 0.0308(7) Uani 1 2 d S . .
N6 N 0.0000 -0.12170(18) 0.29632(18) 0.0294(7) Uani 1 2 d S . .
N7 N -0.03270(6) -0.02624(13) 0.36254(13) 0.0312(5) Uani 1 1 d . . .
N8 N 0.37540(9) 0.0000 0.5000 0.0273(7) Uani 1 2 d S . .
N9 N 0.12524(8) 0.0000 0.5000 0.0254(7) Uani 1 2 d S . .
N11 N 0.2500 -0.0445 0.2500 0.0575(12) Uani 1 2 d SU A -1
O7 O 0.22034(15) -0.0388(3) 0.2940(4) 0.0649(17) Uani 0.50 1 d PU A -1
O8 O 0.27835(15) -0.0391(3) 0.2962(4) 0.0608(15) Uani 0.50 1 d PU A -1
O9 O 0.2512(3) -0.0562(4) 0.1915(4) 0.099(2) Uani 0.50 1 d PU A -1
N10 N 0.0000 0.2482(3) 0.5438(2) 0.0551(12) Uani 1 2 d SU . .
O6 O 0.02878(11) 0.2052(3) 0.5393(2) 0.0618(16) Uani 0.657(8) 1 d PU B 1
O5 O 0.0000 0.3089(4) 0.5571(4) 0.094(3) Uani 0.657(8) 2 d SPU B 1
O6' O 0.0285(2) 0.2975(6) 0.5400(4) 0.064(3) Uani 0.343(8) 1 d P B 2
O5' O 0.0000 0.1939(11) 0.5563(10) 0.102(6) Uiso 0.343(8) 2 d SP B 2
C1 C 0.28081(7) 0.18265(15) 0.58498(15) 0.0290(6) Uani 1 1 d . . .
C2 C 0.25069(8) 0.11978(15) 0.49782(14) 0.0284(6) Uani 1 1 d . . .
C3 C 0.22021(7) 0.18064(15) 0.58644(15) 0.0299(6) Uani 1 1 d . . .
C4 C 0.31241(7) 0.24180(15) 0.68336(15) 0.0285(6) Uani 1 1 d . . .
C5 C 0.31195(8) 0.31903(16) 0.68268(16) 0.0337(6) Uani 1 1 d . . .
H5A H 0.3124 0.3460 0.6365 0.040 Uiso 1 1 calc R . .
C6 C 0.31088(8) 0.35671(16) 0.75062(18) 0.0403(7) Uani 1 1 d . . .
H6A H 0.3101 0.4102 0.7513 0.048 Uiso 1 1 calc R . .
C7 C 0.18823(7) 0.23984(16) 0.68499(15) 0.0290(6) Uani 1 1 d . . .
C8 C 0.18912(8) 0.31706(16) 0.68217(16) 0.0354(7) Uani 1 1 d . . .
H8A H 0.1897 0.3427 0.6353 0.042 Uiso 1 1 calc R . .
C9 C 0.18737(7) 0.20001(15) 0.75142(15) 0.0289(6) Uani 1 1 d . . .
H9A H 0.1867 0.1465 0.7522 0.035 Uiso 1 1 calc R . .
C10 C -0.06195(7) -0.18652(15) 0.26054(15) 0.0265(6) Uani 1 1 d . . .
C11 C -0.06113(7) -0.18341(17) 0.18350(16) 0.0345(7) Uani 1 1 d . . .
H11A H -0.0608 -0.1363 0.1581 0.041 Uiso 1 1 calc R . .
C12 C -0.06077(8) -0.25037(17) 0.14335(16) 0.0395(7) Uani 1 1 d . . .
H12A H -0.0600 -0.2494 0.0899 0.047 Uiso 1 1 calc R . .
C13 C -0.06161(7) -0.31854(17) 0.18097(16) 0.0342(7) Uani 1 1 d . . .
H13A H -0.0618 -0.3647 0.1539 0.041 Uiso 1 1 calc R . .
C14 C -0.06219(7) -0.31829(15) 0.25751(16) 0.0291(6) Uani 1 1 d . . .
C15 C -0.06254(7) -0.25321(15) 0.30027(15) 0.0282(6) Uani 1 1 d . . .
H15A H -0.0632 -0.2544 0.3537 0.034 Uiso 1 1 calc R . .
C16 C -0.03024(7) -0.41703(15) 0.31639(15) 0.0295(6) Uani 1 1 d . . .
C17 C 0.0000 -0.5046(2) 0.3789(2) 0.0289(9) Uani 1 2 d S . .
C18 C -0.03023(7) -0.08831(15) 0.32048(15) 0.0292(6) Uani 1 1 d . . .
C19 C 0.0000 0.00022(19) 0.3814(2) 0.0266(9) Uani 1 2 d S . .
C20 C 0.40045(7) 0.06735(16) 0.49077(16) 0.0321(7) Uani 1 1 d . . .
H20A H 0.4159 0.0713 0.5364 0.039 Uiso 1 1 calc R . .
H20B H 0.4170 0.0574 0.4477 0.039 Uiso 1 1 calc R . .
C21 C 0.38226(9) 0.14244(17) 0.4781(2) 0.0509(8) Uani 1 1 d . . .
H21A H 0.4009 0.1822 0.4773 0.076 Uiso 1 1 calc R . .
H21B H 0.3648 0.1523 0.5189 0.076 Uiso 1 1 calc R . .
H21C H 0.3692 0.1417 0.4299 0.076 Uiso 1 1 calc R . .
C22 C 0.35004(7) 0.00910(16) 0.56715(16) 0.0329(7) Uani 1 1 d . . .
H22A H 0.3335 0.0522 0.5572 0.040 Uiso 1 1 calc R . .
H22B H 0.3346 -0.0366 0.5710 0.040 Uiso 1 1 calc R . .
C23 C 0.36838(9) 0.0218(2) 0.64210(17) 0.0481(8) Uani 1 1 d . . .
H23A H 0.3497 0.0249 0.6817 0.072 Uiso 1 1 calc R . .
H23B H 0.3823 0.0689 0.6405 0.072 Uiso 1 1 calc R . .
H23C H 0.3850 -0.0202 0.6528 0.072 Uiso 1 1 calc R . .
C24 C 0.10008(8) 0.06795(16) 0.49988(15) 0.0324(7) Uani 1 1 d . . .
H24A H 0.0841 0.0648 0.4550 0.039 Uiso 1 1 calc R . .
H24B H 0.0841 0.0650 0.5448 0.039 Uiso 1 1 calc R . .
C25 C 0.11855(9) 0.14357(16) 0.49975(19) 0.0436(8) Uani 1 1 d . . .
H25A H 0.1000 0.1833 0.5027 0.065 Uiso 1 1 calc R . .
H25B H 0.1327 0.1494 0.4533 0.065 Uiso 1 1 calc R . .
H25C H 0.1350 0.1473 0.5432 0.065 Uiso 1 1 calc R . .
C26 C 0.15065(7) 0.00000(15) 0.43199(15) 0.0305(6) Uani 1 1 d . . .
H26A H 0.1666 0.0450 0.4351 0.037 Uiso 1 1 calc R . .
H26B H 0.1667 -0.0448 0.4353 0.037 Uiso 1 1 calc R . .
C27 C 0.13228(9) -0.0003(2) 0.35601(17) 0.0461(8) Uani 1 1 d . . .
H27A H 0.1509 -0.0037 0.3165 0.069 Uiso 1 1 calc R . .
H27B H 0.1183 0.0463 0.3496 0.069 Uiso 1 1 calc R . .
H27C H 0.1157 -0.0436 0.3525 0.069 Uiso 1 1 calc R . .

loop_
_atom_site_aniso_label
_atom_site_aniso_U_11
_atom_site_aniso_U_22
_atom_site_aniso_U_33
_atom_site_aniso_U_23
_atom_site_aniso_U_13
_atom_site_aniso_U_12
Cl1 0.0395(4) 0.0338(4) 0.0273(3) -0.0033(3) 0.0000(3) 0.0002(3)
Cl2 0.0396(6) 0.0270(5) 0.0344(5) 0.0026(4) 0.000 0.000
Cl3 0.0399(6) 0.0257(5) 0.0322(5) -0.0041(4) 0.000 0.000
O1 0.0246(10) 0.0484(12) 0.0325(10) -0.0078(9) 0.0009(8) -0.0001(9)
O2 0.0234(10) 0.0516(13) 0.0328(10) -0.0098(9) -0.0003(8) 0.0020(9)
O3 0.0235(10) 0.0307(10) 0.0507(12) -0.0099(9) 0.0009(9) -0.0005(8)
O4 0.0234(10) 0.0308(10) 0.0488(12) 0.0076(9) -0.0004(8) -0.0011(8)
N1 0.0304(13) 0.0333(13) 0.0291(12) 0.0008(10) -0.0012(10) 0.0024(10)
N2 0.0305(13) 0.0345(13) 0.0285(12) -0.0019(10) 0.0001(10) -0.0017(10)
N3 0.0234(11) 0.0361(13) 0.0316(12) -0.0037(10) 0.0002(9) 0.0008(11)
N4 0.0287(12) 0.0280(12) 0.0363(13) -0.0002(10) 0.0030(10) 0.0001(10)
N5 0.0242(17) 0.0310(18) 0.0373(18) 0.0017(14) 0.000 0.000
N6 0.0250(17) 0.0295(17) 0.0337(17) -0.0050(14) 0.000 0.000
N7 0.0315(13) 0.0287(12) 0.0334(12) -0.0033(10) 0.0027(10) -0.0016(10)
N8 0.0223(17) 0.0293(17) 0.0304(17) 0.0009(13) 0.000 0.000
N9 0.0194(16) 0.0287(17) 0.0281(17) -0.0025(12) 0.000 0.000
N11 0.088(4) 0.0200(19) 0.065(3) 0.000(11) 0.002(3) 0.000(11)
O7 0.045(3) 0.037(3) 0.112(5) -0.022(3) 0.005(3) 0.003(2)
O8 0.045(3) 0.039(3) 0.098(4) -0.022(3) -0.016(3) 0.001(2)
O9 0.191(8) 0.058(4) 0.048(3) 0.011(3) 0.003(5) 0.004(5)
N10 0.097(4) 0.049(3) 0.0188(17) 0.0003(17) 0.000 0.000
O6 0.054(3) 0.091(3) 0.040(2) -0.024(2) -0.0030(17) 0.013(2)
O5 0.167(9) 0.049(4) 0.066(4) 0.007(3) 0.000 0.000
O6' 0.041(4) 0.115(8) 0.037(4) 0.033(4) -0.005(3) -0.019(5)
C1 0.0262(14) 0.0313(15) 0.0295(14) 0.0016(11) -0.0025(11) 0.0024(12)
C2 0.0318(15) 0.0269(14) 0.0264(13) 0.0029(10) -0.0002(10) 0.0054(13)
C3 0.0264(14) 0.0333(15) 0.0299(14) -0.0004(11) 0.0005(11) 0.0008(12)
C4 0.0198(13) 0.0357(15) 0.0299(13) -0.0032(11) 0.0000(10) -0.0002(12)
C5 0.0303(15) 0.0332(16) 0.0377(15) 0.0082(12) 0.0045(12) -0.0026(12)
C6 0.0403(17) 0.0253(14) 0.0553(19) -0.0007(13) 0.0041(14) -0.0059(13)
C7 0.0190(12) 0.0368(16) 0.0312(14) -0.0039(11) -0.0008(10) 0.0045(12)
C8 0.0326(16) 0.0336(16) 0.0399(16) 0.0080(12) 0.0039(12) 0.0064(13)
C9 0.0240(13) 0.0252(13) 0.0375(15) -0.0010(11) -0.0013(11) 0.0012(11)
C10 0.0194(12) 0.0286(14) 0.0317(14) -0.0064(11) -0.0007(10) -0.0002(11)
C11 0.0272(15) 0.0377(16) 0.0384(16) 0.0070(12) -0.0064(12) -0.0015(12)
C12 0.0377(16) 0.0525(19) 0.0283(15) 0.0011(13) -0.0052(12) -0.0033(15)
C13 0.0315(15) 0.0377(16) 0.0334(15) -0.0107(12) -0.0051(12) -0.0020(13)
C14 0.0177(12) 0.0282(14) 0.0413(16) -0.0016(12) -0.0031(11) 0.0003(11)
C15 0.0235(13) 0.0351(15) 0.0260(13) -0.0010(11) 0.0001(10) -0.0021(12)
C16 0.0282(14) 0.0266(14) 0.0337(15) -0.0003(11) -0.0012(11) 0.0000(12)
C17 0.031(2) 0.025(2) 0.031(2) -0.0036(15) 0.000 0.000
C18 0.0244(14) 0.0295(14) 0.0336(14) -0.0001(11) 0.0006(11) -0.0003(12)
C19 0.033(2) 0.0193(18) 0.027(2) 0.0019(14) 0.000 0.000
C20 0.0226(15) 0.0367(16) 0.0371(15) -0.0051(12) 0.0048(11) -0.0077(12)
C21 0.052(2) 0.0370(18) 0.063(2) 0.0025(16) 0.0106(18) -0.0100(16)
C22 0.0216(14) 0.0348(15) 0.0423(17) 0.0048(12) 0.0079(12) 0.0022(12)
C23 0.0464(19) 0.061(2) 0.0372(17) -0.0024(16) 0.0090(14) 0.0065(17)
C24 0.0307(16) 0.0374(17) 0.0291(15) 0.0009(11) -0.0039(11) 0.0080(13)
C25 0.0370(18) 0.0311(16) 0.063(2) -0.0027(14) -0.0142(14) 0.0090(14)
C26 0.0253(15) 0.0322(15) 0.0339(15) 0.0002(11) 0.0103(12) -0.0040(11)
C27 0.047(2) 0.061(2) 0.0304(16) -0.0030(14) 0.0086(14) -0.0158(16)

loop_
_atom_type_symbol
_atom_type_description
_atom_type_scat_dispersion_real
_atom_type_scat_dispersion_imag
_atom_type_scat_source
C C 0.0033 0.0016 'International Tables Vol C Tables 4.2.6.8 and 6.1.1.4'
H H 0.0000 0.0000 'International Tables Vol C Tables 4.2.6.8 and 6.1.1.4'
N N 0.0061 0.0033 'International Tables Vol C Tables 4.2.6.8 and 6.1.1.4'
O O 0.0106 0.0060 'International Tables Vol C Tables 4.2.6.8 and 6.1.1.4'
Cl Cl 0.1484 0.1585 'International Tables Vol C Tables 4.2.6.8 and 6.1.1.4'

loop_
_geom_angle_atom_site_label_1
_geom_angle_atom_site_label_2
_geom_angle_atom_site_label_3
_geom_angle
_geom_angle_site_symmetry_1
_geom_angle_site_symmetry_3
C1 O1 C4 116.3(2) . .
C3 O2 C7 117.1(2) . .
C18 O3 C10 116.6(2) . .
C16 O4 C14 116.5(2) . .
C2 N1 C1 112.2(2) . .
C2 N2 C3 111.8(2) . .
C3 N3 C1 113.1(2) . .
C17 N4 C16 111.9(2) . .
C16 N5 C16 113.6(3) 12 .
C18 N6 C18 112.9(3) 12 .
C19 N7 C18 111.9(2) . .
C20 N8 C20 105.7(3) 4_556 .
C20 N8 C22 111.55(16) 4_556 .
C20 N8 C22 111.68(15) . .
C20 N8 C22 111.68(15) 4_556 4_556
C20 N8 C22 111.55(16) . 4_556
C22 N8 C22 104.8(3) . 4_556
C24 N9 C24 105.4(3) 4_556 .
C24 N9 C26 111.59(15) 4_556 4_556
C24 N9 C26 111.73(14) . 4_556
C24 N9 C26 111.73(14) 4_556 .
C24 N9 C26 111.59(15) . .
C26 N9 C26 104.9(3) 4_556 .
O9 N11 O8 126.2(6) . .
O9 N11 O7 128.3(6) . .
O8 N11 O7 105.3(4) . .
O5' N10 O5 154.5(12) . .
O5' N10 O6 56.1(3) . .
O5 N10 O6 125.8(3) . .
O5' N10 O6 56.1(4) . 12
O5 N10 O6 125.8(3) . 12
O6 N10 O6 107.8(5) . 12
O5' N10 O6' 129.6(4) . .
O5 N10 O6' 51.9(5) . .
O6 N10 O6' 75.9(4) . .
O6 N10 O6' 172.5(5) 12 .
O5' N10 O6' 129.6(4) . 12
O5 N10 O6' 51.9(5) . 12
O6 N10 O6' 172.5(5) . 12
O6 N10 O6' 75.9(4) 12 12
O6' N10 O6' 99.8(9) . 12
N3 C1 N1 127.1(2) . .
N3 C1 O1 119.0(2) . .
N1 C1 O1 113.9(2) . .
N1 C2 N2 128.5(2) . .
N1 C2 Cl1 116.3(2) . .
N2 C2 Cl1 115.2(2) . .
N3 C3 N2 127.2(2) . .
N3 C3 O2 118.9(2) . .
N2 C3 O2 113.9(2) . .
C5 C4 C9 123.1(3) . 7_546
C5 C4 O1 118.9(2) . .
C9 C4 O1 118.0(2) 7_546 .
C4 C5 C6 118.5(3) . .
C4 C5 H5A 120.8 . .
C6 C5 H5A 120.8 . .
C5 C6 C8 120.5(3) . 7_546
C5 C6 H6A 119.8 . .
C8 C6 H6A 119.8 7_546 .
C8 C7 C9 123.0(3) . .
C8 C7 O2 118.9(2) . .
C9 C7 O2 118.0(2) . .
C7 C8 C6 118.4(3) . 7_546
C7 C8 H8A 120.8 . .
C6 C8 H8A 120.8 7_546 .
C4 C9 C7 116.4(3) 7_546 .
C4 C9 H9A 121.8 7_546 .
C7 C9 H9A 121.8 . .
C11 C10 C15 123.1(3) . .
C11 C10 O3 118.6(2) . .
C15 C10 O3 118.3(2) . .
C10 C11 C12 118.7(3) . .
C10 C11 H11A 120.7 . .
C12 C11 H11A 120.7 . .
C13 C12 C11 120.1(3) . .
C13 C12 H12A 119.9 . .
C11 C12 H12A 119.9 . .
C14 C13 C12 118.7(3) . .
C14 C13 H13A 120.6 . .
C12 C13 H13A 120.6 . .
C13 C14 C15 123.5(3) . .
C13 C14 O4 119.9(2) . .
C15 C14 O4 116.6(2) . .
C10 C15 C14 115.9(2) . .
C10 C15 H15A 122.1 . .
C14 C15 H15A 122.1 . .
N5 C16 N4 127.1(3) . .
N5 C16 O4 119.4(2) . .
N4 C16 O4 113.6(2) . .
N4 C17 N4 128.5(4) 12 .
N4 C17 Cl2 115.72(18) 12 .
N4 C17 Cl2 115.72(18) . .
N6 C18 N7 127.4(3) . .
N6 C18 O3 118.7(2) . .
N7 C18 O3 113.9(2) . .
N7 C19 N7 128.5(3) 12 .
N7 C19 Cl3 115.77(17) 12 .
N7 C19 Cl3 115.77(17) . .
C21 C20 N8 116.6(2) . .
C21 C20 H20A 108.1 . .
N8 C20 H20A 108.1 . .
C21 C20 H20B 108.1 . .
N8 C20 H20B 108.1 . .
H20A C20 H20B 107.3 . .
C20 C21 H21A 109.5 . .
C20 C21 H21B 109.5 . .
H21A C21 H21B 109.5 . .
C20 C21 H21C 109.5 . .
H21A C21 H21C 109.5 . .
H21B C21 H21C 109.5 . .
C23 C22 N8 116.0(2) . .
C23 C22 H22A 108.3 . .
N8 C22 H22A 108.3 . .
C23 C22 H22B 108.3 . .
N8 C22 H22B 108.3 . .
H22A C22 H22B 107.4 . .
C22 C23 H23A 109.5 . .
C22 C23 H23B 109.5 . .
H23A C23 H23B 109.5 . .
C22 C23 H23C 109.5 . .
H23A C23 H23C 109.5 . .
H23B C23 H23C 109.5 . .
C25 C24 N9 116.0(2) . .
C25 C24 H24A 108.3 . .
N9 C24 H24A 108.3 . .
C25 C24 H24B 108.3 . .
N9 C24 H24B 108.3 . .
H24A C24 H24B 107.4 . .
C24 C25 H25A 109.5 . .
C24 C25 H25B 109.5 . .
H25A C25 H25B 109.5 . .
C24 C25 H25C 109.5 . .
H25A C25 H25C 109.5 . .
H25B C25 H25C 109.5 . .
C27 C26 N9 116.0(2) . .
C27 C26 H26A 108.3 . .
N9 C26 H26A 108.3 . .
C27 C26 H26B 108.3 . .
N9 C26 H26B 108.3 . .
H26A C26 H26B 107.4 . .
C26 C27 H27A 109.5 . .
C26 C27 H27B 109.5 . .
H27A C27 H27B 109.5 . .
C26 C27 H27C 109.5 . .
H27A C27 H27C 109.5 . .
H27B C27 H27C 109.5 . .

loop_
_geom_bond_atom_site_label_1
_geom_bond_atom_site_label_2
_geom_bond_distance
_geom_bond_site_symmetry_2
Cl1 C2 1.722(3) .
Cl2 C17 1.724(4) .
Cl3 C19 1.722(4) .
O1 C1 1.336(3) .
O1 C4 1.422(3) .
O2 C3 1.338(3) .
O2 C7 1.420(3) .
O3 C18 1.340(3) .
O3 C10 1.420(3) .
O4 C16 1.343(3) .
O4 C14 1.422(3) .
N1 C2 1.320(4) .
N1 C1 1.335(3) .
N2 C2 1.332(3) .
N2 C3 1.337(3) .
N3 C3 1.326(3) .
N3 C1 1.327(3) .
N4 C17 1.326(3) .
N4 C16 1.338(3) .
N5 C16 1.320(3) 12
N5 C16 1.320(3) .
N6 C18 1.325(3) 12
N6 C18 1.325(3) .
N7 C19 1.326(3) .
N7 C18 1.335(3) .
N8 C20 1.515(3) 4_556
N8 C20 1.515(3) .
N8 C22 1.519(3) .
N8 C22 1.519(3) 4_556
N9 C24 1.517(3) 4_556
N9 C24 1.517(3) .
N9 C26 1.524(3) 4_556
N9 C26 1.524(3) .
N11 O9 1.061(7) .
N11 O8 1.325(5) .
N11 O7 1.340(6) .
N10 O5' 0.989(18) .
N10 O5 1.104(8) .
N10 O6 1.301(5) .
N10 O6 1.301(5) 12
N10 O6' 1.362(8) .
N10 O6' 1.362(8) 12
C4 C5 1.372(4) .
C4 C9 1.376(4) 7_546
C5 C6 1.381(4) .
C5 H5A 0.9500 .
C6 C8 1.386(4) 7_546
C6 H6A 0.9500 .
C7 C8 1.372(4) .
C7 C9 1.376(4) .
C8 C6 1.386(4) 7_546
C8 H8A 0.9500 .
C9 C4 1.376(4) 7_546
C9 H9A 0.9500 .
C10 C11 1.370(4) .
C10 C15 1.379(4) .
C11 C12 1.387(4) .
C11 H11A 0.9500 .
C12 C13 1.383(4) .
C12 H12A 0.9500 .
C13 C14 1.360(4) .
C13 H13A 0.9500 .
C14 C15 1.383(4) .
C15 H15A 0.9500 .
C17 N4 1.326(3) 12
C19 N7 1.326(3) 12
C20 C21 1.507(4) .
C20 H20A 0.9900 .
C20 H20B 0.9900 .
C21 H21A 0.9800 .
C21 H21B 0.9800 .
C21 H21C 0.9800 .
C22 C23 1.508(4) .
C22 H22A 0.9900 .
C22 H22B 0.9900 .
C23 H23A 0.9800 .
C23 H23B 0.9800 .
C23 H23C 0.9800 .
C24 C25 1.503(4) .
C24 H24A 0.9900 .
C24 H24B 0.9900 .
C25 H25A 0.9800 .
C25 H25B 0.9800 .
C25 H25C 0.9800 .
C26 C27 1.507(4) .
C26 H26A 0.9900 .
C26 H26B 0.9900 .
C27 H27A 0.9800 .
C27 H27B 0.9800 .
C27 H27C 0.9800 .

loop_
_geom_torsion_atom_site_label_1
_geom_torsion_atom_site_label_2
_geom_torsion_atom_site_label_3
_geom_torsion_atom_site_label_4
_geom_torsion
_geom_torsion_site_symmetry_1
_geom_torsion_site_symmetry_4
C3 N3 C1 N1 2.5(4) . .
C3 N3 C1 O1 -177.9(2) . .
C2 N1 C1 N3 -2.4(4) . .
C2 N1 C1 O1 178.0(2) . .
C4 O1 C1 N3 6.0(4) . .
C4 O1 C1 N1 -174.4(2) . .
C1 N1 C2 N2 1.9(4) . .
C1 N1 C2 Cl1 -177.25(19) . .
C3 N2 C2 N1 -1.6(4) . .
C3 N2 C2 Cl1 177.58(19) . .
C1 N3 C3 N2 -2.2(4) . .
C1 N3 C3 O2 178.2(2) . .
C2 N2 C3 N3 1.7(4) . .
C2 N2 C3 O2 -178.6(2) . .
C7 O2 C3 N3 -4.5(4) . .
C7 O2 C3 N2 175.8(2) . .
C1 O1 C4 C5 -92.6(3) . .
C1 O1 C4 C9 88.3(3) . 7_546
C9 C4 C5 C6 -1.4(4) 7_546 .
O1 C4 C5 C6 179.5(2) . .
C4 C5 C6 C8 1.1(4) . 7_546
C3 O2 C7 C8 88.8(3) . .
C3 O2 C7 C9 -91.9(3) . .
C9 C7 C8 C6 0.0(4) . 7_546
O2 C7 C8 C6 179.3(2) . 7_546
C8 C7 C9 C4 -0.3(4) . 7_546
O2 C7 C9 C4 -179.6(2) . 7_546
C18 O3 C10 C11 -90.1(3) . .
C18 O3 C10 C15 90.7(3) . .
C15 C10 C11 C12 -0.2(4) . .
O3 C10 C11 C12 -179.4(2) . .
C10 C11 C12 C13 0.6(4) . .
C11 C12 C13 C14 -1.0(4) . .
C12 C13 C14 C15 1.0(4) . .
C12 C13 C14 O4 -179.7(2) . .
C16 O4 C14 C13 90.9(3) . .
C16 O4 C14 C15 -89.7(3) . .
C11 C10 C15 C14 0.1(4) . .
O3 C10 C15 C14 179.3(2) . .
C13 C14 C15 C10 -0.5(4) . .
O4 C14 C15 C10 -179.9(2) . .
C16 N5 C16 N4 -2.2(5) 12 .
C16 N5 C16 O4 177.64(17) 12 .
C17 N4 C16 N5 1.5(4) . .
C17 N4 C16 O4 -178.4(3) . .
C14 O4 C16 N5 -5.7(4) . .
C14 O4 C16 N4 174.1(2) . .
C16 N4 C17 N4 -0.6(6) . 12
C16 N4 C17 Cl2 176.8(2) . .
C18 N6 C18 N7 2.2(5) 12 .
C18 N6 C18 O3 -178.26(17) 12 .
C19 N7 C18 N6 -1.8(4) . .
C19 N7 C18 O3 178.6(3) . .
C10 O3 C18 N6 4.0(4) . .
C10 O3 C18 N7 -176.4(2) . .
C18 N7 C19 N7 1.4(5) . 12
C18 N7 C19 Cl3 -177.7(2) . .
C20 N8 C20 C21 178.2(3) 4_556 .
C22 N8 C20 C21 -60.3(3) . .
C22 N8 C20 C21 56.7(3) 4_556 .
C20 N8 C22 C23 60.8(3) 4_556 .
C20 N8 C22 C23 -57.2(3) . .
C22 N8 C22 C23 -178.1(3) 4_556 .
C24 N9 C24 C25 180.0(3) 4_556 .
C26 N9 C24 C25 58.6(3) 4_556 .
C26 N9 C24 C25 -58.5(3) . .
C24 N9 C26 C27 58.7(3) 4_556 .
C24 N9 C26 C27 -59.0(3) . .
C26 N9 C26 C27 179.8(3) 4_556 .
